data_7053592
loop_
_publ_author_name
'Sunatsuki, Yukinari'
'Miyahara, Sho'
'Suzuki, Takayoshi'
'Kojima, Masaaki'
'Nakashima, Toshio'
'Matsumoto, Naohide'
'Galsb\/ol, Frode'

_publ_section_title
;
 Homochiral column structure of rac- and \L-[MIII(tn)3]P3O9 (M = Co, Cr;
 tn = 1,3-diaminopropane; P3O9 = cyclotriphosphate(3&#x2212;)) produced by
 multiple hydrogen bonds
;
_journal_issue 12
_journal_name_full 'New Journal of Chemistry'
_journal_page_first 2777
_journal_paper_doi 10.1039/c0nj00270d
_journal_volume 34
_journal_year 2010
_chemical_absolute_configuration 'CHOOSE rm ad rmad syn or unk'
_chemical_formula_moiety '2(C9 H30 Cr N6), 2(O9 P3), 5(H2 O) '
_chemical_formula_sum 'C9 H35 Cr N6 O11.5 P3'
_chemical_formula_weight 556.32
_space_group_IT_number 19
_symmetry_cell_setting orthorhombic
_symmetry_Int_Tables_number 19
_symmetry_space_group_name_Hall 'P 2ac 2ab'
_symmetry_space_group_name_H-M 'P 21 21 21'
_cell_angle_alpha 90.0000
_cell_angle_beta 90.0000
_cell_angle_gamma 90.0000
_cell_formula_units_Z 8
_cell_length_a 10.4697(3)
_cell_length_b 14.9840(3)
_cell_length_c 28.6381(6)
_cell_measurement_reflns_used 71001
_cell_measurement_temperature 103.1
_cell_measurement_theta_max 30.0
_cell_measurement_theta_min 3.1
_cell_volume 4492.69(18)
_computing_cell_refinement PROCESS-AUTO
_computing_data_collection PROCESS-AUTO
_computing_data_reduction CrystalStructure
_computing_publication_material 'CrystalStructure 3.8'
_computing_structure_refinement CRYSTALS
_computing_structure_solution SIR2004
_diffrn_ambient_temperature 103.1
_diffrn_detector_area_resol_mean 10.00
_diffrn_measured_fraction_theta_full 0.998
_diffrn_measured_fraction_theta_max 0.998
_diffrn_measurement_device_type 'Rigaku RAXIS-RAPID'
_diffrn_measurement_method \w
_diffrn_radiation_type 'Mo K\a'
_diffrn_radiation_wavelength 0.71075
_diffrn_reflns_av_R_equivalents 0.045
_diffrn_reflns_limit_h_max 13
_diffrn_reflns_limit_h_min -13
_diffrn_reflns_limit_k_max 18
_diffrn_reflns_limit_k_min -19
_diffrn_reflns_limit_l_max 37
_diffrn_reflns_limit_l_min -37
_diffrn_reflns_number 66790
_diffrn_reflns_theta_full 27.48
_diffrn_reflns_theta_max 27.48
_exptl_absorpt_coefficient_mu 0.788
_exptl_absorpt_correction_T_max 0.888
_exptl_absorpt_correction_T_min 0.883
_exptl_absorpt_correction_type numerical
_exptl_absorpt_process_details
;
   Higashi, T. (1999). Program for Absorption Correction.
   Rigaku Corporation, Tokyo, Japan.
;
_exptl_crystal_colour yellow
_exptl_crystal_density_diffrn 1.645
_exptl_crystal_density_method 'not measured'
_exptl_crystal_description needle
_exptl_crystal_F_000 2336.00
_exptl_crystal_size_max 0.25
_exptl_crystal_size_mid 0.22
_exptl_crystal_size_min 0.15
_refine_diff_density_max 1.00
_refine_diff_density_min -0.82
_refine_ls_abs_structure_details 'Flack, H. D. (1983), Acta Cryst. A39, 876-881.  4580 Friedel Pairs'
_refine_ls_abs_structure_Flack 0.012(10)
_refine_ls_extinction_method none
_refine_ls_goodness_of_fit_ref 1.004
_refine_ls_hydrogen_treatment refall
_refine_ls_number_parameters 621
_refine_ls_number_reflns 10289
_refine_ls_R_factor_gt 0.0273
_refine_ls_shift/su_max 0.0000
_refine_ls_structure_factor_coef Fsqd
_refine_ls_weighting_details 'w = 1/[1.0000\s(Fo^2^)]/(4Fo^2^)'
_refine_ls_weighting_scheme calc
_refine_ls_wR_factor_ref 0.0511
_reflns_number_gt 9083
_reflns_number_total 10289
_reflns_threshold_expression F^2^>2.0\s(F^2^)
_cod_data_source_file c0nj00270d.txt
_cod_data_source_block lamda-[Cr(tn)]P3O9
_cod_original_cell_volume 4492.68(19)
_cod_original_formula_sum 'C18 H70 Cr2 N12 O23 P6 '
_cod_database_code 7053592

loop_
_symmetry_equiv_pos_site_id
_symmetry_equiv_pos_as_xyz
1 +X,+Y,+Z
2 1/2+X,1/2-Y,-Z
3 -X,1/2+Y,1/2-Z
4 1/2-X,-Y,1/2+Z

loop_
_atom_site_label
_atom_site_type_symbol
_atom_site_fract_x
_atom_site_fract_y
_atom_site_fract_z
_atom_site_U_iso_or_equiv
_atom_site_adp_type
_atom_site_occupancy
_atom_site_symmetry_multiplicity
_atom_site_calc_flag
_atom_site_refinement_flags
Cr(1) Cr 0.46207(4) 0.25818(2) 0.367830(10) 0.00885(8) Uani 1.00 1 d .
Cr(2) Cr 1.05242(4) 0.27992(2) 0.120860(10) 0.01169(9) Uani 1.00 1 d .
P(1) P 1.01670(6) 0.24831(3) 0.30602(2) 0.01173(14) Uani 1.00 1 d .
P(2) P 0.94455(7) 0.31257(3) 0.39817(2) 0.01240(15) Uani 1.00 1 d .
P(3) P 0.91699(6) 0.12790(3) 0.37339(2) 0.01255(15) Uani 1.00 1 d .
P(4) P 0.58699(6) 0.27903(4) 0.09947(2) 0.01076(14) Uani 1.00 1 d .
P(5) P 0.48756(6) 0.22191(4) 0.18819(2) 0.01197(14) Uani 1.00 1 d .
P(6) P 0.47444(7) 0.09900(3) 0.10882(2) 0.01152(15) Uani 1.00 1 d .
O(1) O 0.93568(16) 0.30987(8) 0.34171(4) 0.0116(4) Uani 1.00 1 d .
O(2) O 0.93894(19) 0.20717(8) 0.41024(4) 0.0221(4) Uani 1.00 1 d .
O(3) O 1.02088(16) 0.15465(8) 0.33447(4) 0.0128(4) Uani 1.00 1 d .
O(4) O 1.14995(16) 0.28033(10) 0.30306(5) 0.0176(4) Uani 1.00 1 d .
O(5) O 0.93936(17) 0.23800(9) 0.26316(4) 0.0177(4) Uani 1.00 1 d .
O(6) O 1.07117(17) 0.34626(9) 0.41293(5) 0.0175(4) Uani 1.00 1 d .
O(7) O 0.82684(16) 0.35543(10) 0.41496(5) 0.0178(4) Uani 1.00 1 d .
O(8) O 0.96015(18) 0.04429(8) 0.39573(5) 0.0194(4) Uani 1.00 1 d .
O(9) O 0.78832(17) 0.13267(11) 0.35292(5) 0.0225(4) Uani 1.00 1 d .
O(10) O 0.59258(15) 0.27124(9) 0.15600(4) 0.0113(4) Uani 1.00 1 d .
O(11) O 0.48100(17) 0.12510(9) 0.16310(4) 0.0149(4) Uani 1.00 1 d .
O(12) O 0.55686(18) 0.17690(8) 0.08548(4) 0.0160(4) Uani 1.00 1 d .
O(13) O 0.71848(16) 0.29799(9) 0.08395(5) 0.0173(4) Uani 1.00 1 d .
O(14) O 0.48018(17) 0.33650(8) 0.08452(5) 0.0168(4) Uani 1.00 1 d .
O(15) O 0.54586(17) 0.20595(9) 0.23452(4) 0.0170(4) Uani 1.00 1 d .
O(16) O 0.36417(16) 0.26806(10) 0.18445(5) 0.0188(4) Uani 1.00 1 d .
O(17) O 0.54334(18) 0.01423(8) 0.10225(5) 0.0171(4) Uani 1.00 1 d .
O(18) O 0.33967(17) 0.10469(9) 0.09278(5) 0.0204(4) Uani 1.00 1 d .
O(19) O 0.76982(18) 0.09391(11) 0.23304(6) 0.0312(5) Uani 1.00 1 d .
O(22) O 0.26599(17) 0.00677(9) 0.52593(5) 0.0170(4) Uani 1.00 1 d .
O(20) O 0.58132(18) 0.09553(9) 0.49440(5) 0.0218(4) Uani 1.00 1 d .
O(21) O 0.48757(17) -0.08548(8) 0.50209(5) 0.0180(4) Uani 1.00 1 d .
O(23) O 0.20845(17) 0.05302(9) 0.43115(5) 0.0208(4) Uani 1.00 1 d .
N(1) N 0.5526(2) 0.14792(10) 0.39657(5) 0.0119(4) Uani 1.00 1 d .
N(2) N 0.37839(19) 0.18127(10) 0.31571(6) 0.0124(5) Uani 1.00 1 d .
N(3) N 0.61816(19) 0.28492(11) 0.32357(5) 0.0119(5) Uani 1.00 1 d .
N(4) N 0.37348(19) 0.37008(11) 0.33791(6) 0.0117(5) Uani 1.00 1 d .
N(5) N 0.5488(2) 0.33838(10) 0.41807(5) 0.0105(4) Uani 1.00 1 d .
N(6) N 0.30212(18) 0.23562(11) 0.40950(5) 0.0116(4) Uani 1.00 1 d .
N(7) N 1.1375(2) 0.18156(12) 0.16212(7) 0.0288(6) Uani 1.00 1 d .
N(8) N 0.9435(2) 0.18237(10) 0.08759(5) 0.0141(5) Uani 1.00 1 d .
N(9) N 1.2108(2) 0.26869(12) 0.07629(6) 0.0196(5) Uani 1.00 1 d .
N(10) N 0.96829(19) 0.37185(10) 0.07646(5) 0.0105(4) Uani 1.00 1 d .
N(11) N 1.1521(2) 0.38126(11) 0.15579(6) 0.0147(5) Uani 1.00 1 d .
N(12) N 0.9048(2) 0.30057(11) 0.16883(5) 0.0141(5) Uani 1.00 1 d .
C(1) C 0.5073(2) 0.05477(12) 0.38898(7) 0.0164(6) Uani 1.00 1 d .
C(2) C 0.4755(2) 0.03520(13) 0.33815(7) 0.0179(6) Uani 1.00 1 d .
C(3) C 0.3562(2) 0.08352(13) 0.32133(8) 0.0161(6) Uani 1.00 1 d .
C(4) C 0.6438(2) 0.38071(13) 0.31407(7) 0.0137(6) Uani 1.00 1 d .
C(5) C 0.5448(2) 0.42181(13) 0.28149(7) 0.0144(6) Uani 1.00 1 d .
C(6) C 0.4063(2) 0.39253(13) 0.28839(7) 0.0131(6) Uani 1.00 1 d .
C(7) C 0.5152(2) 0.33100(14) 0.46852(7) 0.0149(6) Uani 1.00 1 d .
C(8) C 0.3725(2) 0.33166(15) 0.47564(7) 0.0166(6) Uani 1.00 1 d .
C(9) C 0.3102(2) 0.24527(14) 0.46121(6) 0.0147(6) Uani 1.00 1 d .
C(10) C 1.0671(2) 0.10077(13) 0.17781(7) 0.0231(7) Uani 1.00 1 d .
C(11) C 1.0044(2) 0.05207(13) 0.13737(8) 0.0267(7) Uani 1.00 1 d .
C(12) C 0.8985(2) 0.10224(14) 0.11420(8) 0.0222(7) Uani 1.00 1 d .
C(13) C 1.2089(2) 0.29321(16) 0.02628(8) 0.0254(7) Uani 1.00 1 d .
C(14) C 1.1449(2) 0.38213(16) 0.01806(8) 0.0218(7) Uani 1.00 1 d .
C(15) C 1.0018(2) 0.37704(15) 0.02588(7) 0.0181(6) Uani 1.00 1 d .
C(16) C 1.1178(2) 0.39963(15) 0.20541(7) 0.0196(7) Uani 1.00 1 d .
C(17) C 0.9833(2) 0.43615(13) 0.21235(7) 0.0206(6) Uani 1.00 1 d .
C(18) C 0.8776(2) 0.39465(14) 0.18211(7) 0.0183(6) Uani 1.00 1 d .
H(1) H 0.6379 0.1494 0.3852 0.014 Uiso 1.00 1 c R
H(2) H 0.5529 0.1574 0.4294 0.015 Uiso 1.00 1 c R
H(3) H 0.5719 0.0144 0.3988 0.019 Uiso 1.00 1 c R
H(4) H 0.4326 0.0458 0.4072 0.019 Uiso 1.00 1 c R
H(5) H 0.5453 0.0545 0.3195 0.022 Uiso 1.00 1 c R
H(6) H 0.4638 -0.0272 0.3343 0.021 Uiso 1.00 1 c R
H(7) H 0.2905 0.0749 0.3438 0.019 Uiso 1.00 1 c R
H(8) H 0.3304 0.0588 0.2923 0.019 Uiso 1.00 1 c R
H(9) H 0.2973 0.2072 0.3097 0.015 Uiso 1.00 1 c R
H(10) H 0.4313 0.1875 0.2889 0.015 Uiso 1.00 1 c R
H(11) H 0.6923 0.2601 0.3376 0.015 Uiso 1.00 1 c R
H(12) H 0.6027 0.2563 0.2945 0.014 Uiso 1.00 1 c R
H(13) H 0.6418 0.4123 0.3428 0.016 Uiso 1.00 1 c R
H(14) H 0.7260 0.3865 0.3004 0.016 Uiso 1.00 1 c R
H(15) H 0.5480 0.4848 0.2850 0.017 Uiso 1.00 1 c R
H(16) H 0.5684 0.4063 0.2505 0.017 Uiso 1.00 1 c R
H(17) H 0.3911 0.3410 0.2698 0.015 Uiso 1.00 1 c R
H(18) H 0.3519 0.4395 0.2784 0.016 Uiso 1.00 1 c R
H(19) H 0.2838 0.3608 0.3395 0.014 Uiso 1.00 1 c R
H(20) H 0.3959 0.4203 0.3564 0.014 Uiso 1.00 1 c R
H(21) H 0.6381 0.3278 0.4157 0.012 Uiso 1.00 1 c R
H(22) H 0.5310 0.3983 0.4095 0.013 Uiso 1.00 1 c R
H(23) H 0.5481 0.2763 0.4802 0.018 Uiso 1.00 1 c R
H(24) H 0.5523 0.3794 0.4851 0.018 Uiso 1.00 1 c R
H(25) H 0.3549 0.3422 0.5077 0.020 Uiso 1.00 1 c R
H(26) H 0.3375 0.3787 0.4574 0.020 Uiso 1.00 1 c R
H(27) H 0.2262 0.2435 0.4737 0.017 Uiso 1.00 1 c R
H(28) H 0.3587 0.1971 0.4735 0.017 Uiso 1.00 1 c R
H(29) H 0.2380 0.2758 0.3991 0.014 Uiso 1.00 1 c R
H(30) H 0.2756 0.1761 0.4036 0.014 Uiso 1.00 1 c R
H(31) H 1.2076 0.1597 0.1445 0.035 Uiso 1.00 1 c R
H(32) H 1.1684 0.2107 0.1893 0.035 Uiso 1.00 1 c R
H(33) H 1.1248 0.0616 0.1932 0.027 Uiso 1.00 1 c R
H(34) H 1.0027 0.1192 0.1991 0.028 Uiso 1.00 1 c R
H(35) H 1.0681 0.0403 0.1146 0.032 Uiso 1.00 1 c R
H(36) H 0.9712 -0.0028 0.1487 0.032 Uiso 1.00 1 c R
H(37) H 0.8408 0.1218 0.1376 0.027 Uiso 1.00 1 c R
H(38) H 0.8556 0.0632 0.0933 0.027 Uiso 1.00 1 c R
H(39) H 0.8696 0.2115 0.0758 0.017 Uiso 1.00 1 c R
H(40) H 0.9932 0.1605 0.0623 0.017 Uiso 1.00 1 c R
H(41) H 1.2760 0.3041 0.0901 0.023 Uiso 1.00 1 c R
H(42) H 1.2352 0.2076 0.0772 0.024 Uiso 1.00 1 c R
H(43) H 1.2942 0.2968 0.0151 0.030 Uiso 1.00 1 c R
H(44) H 1.1641 0.2484 0.0095 0.030 Uiso 1.00 1 c R
H(45) H 1.1801 0.4250 0.0389 0.026 Uiso 1.00 1 c R
H(46) H 1.1601 0.4003 -0.0132 0.026 Uiso 1.00 1 c R
H(47) H 0.9697 0.3253 0.0107 0.021 Uiso 1.00 1 c R
H(48) H 0.9629 0.4286 0.0128 0.022 Uiso 1.00 1 c R
H(49) H 0.8790 0.3611 0.0779 0.013 Uiso 1.00 1 c R
H(50) H 0.9865 0.4290 0.0891 0.013 Uiso 1.00 1 c R
H(51) H 1.2402 0.3661 0.1550 0.018 Uiso 1.00 1 c R
H(52) H 1.1387 0.4351 0.1390 0.018 Uiso 1.00 1 c R
H(53) H 1.1237 0.3449 0.2220 0.024 Uiso 1.00 1 c R
H(54) H 1.1771 0.4411 0.2180 0.023 Uiso 1.00 1 c R
H(55) H 0.9604 0.4279 0.2442 0.025 Uiso 1.00 1 c R
H(56) H 0.9861 0.4982 0.2055 0.025 Uiso 1.00 1 c R
H(57) H 0.8690 0.4289 0.1544 0.022 Uiso 1.00 1 c R
H(58) H 0.7997 0.3963 0.1991 0.021 Uiso 1.00 1 c R
H(59) H 0.8291 0.2763 0.1557 0.017 Uiso 1.00 1 c R
H(60) H 0.9259 0.2690 0.1965 0.018 Uiso 1.00 1 c R
H(61) H 0.8320 0.1215 0.2499 0.038 Uiso 1.00 1 c R
H(62) H 0.6860 0.1265 0.2329 0.038 Uiso 1.00 1 c R
H(67) H 0.2859 0.0536 0.5426 0.020 Uiso 1.00 1 c R
H(68) H 0.2359 -0.0334 0.5476 0.021 Uiso 1.00 1 c R
H(64) H 0.5660 0.0395 0.4965 0.026 Uiso 1.00 1 c R
H(63) H 0.5870 0.1165 0.5245 0.027 Uiso 1.00 1 c R
H(65) H 0.4950 -0.1091 0.4703 0.022 Uiso 1.00 1 c R
H(66) H 0.4069 -0.0621 0.5053 0.022 Uiso 1.00 1 c R
H(69) H 0.2206 0.0372 0.4608 0.026 Uiso 1.00 1 c R
H(70) H 0.1186 0.0592 0.4218 0.025 Uiso 1.00 1 c R

loop_
_atom_site_aniso_label
_atom_site_aniso_U_11
_atom_site_aniso_U_22
_atom_site_aniso_U_33
_atom_site_aniso_U_12
_atom_site_aniso_U_13
_atom_site_aniso_U_23
Cr(1) 0.0090(2) 0.00867(16) 0.00885(16) -0.00024(15) -0.00047(15) 0.00027(13)
Cr(2) 0.0108(2) 0.00953(16) 0.01472(17) -0.00007(16) -0.00299(17) -0.00004(14)
P(1) 0.0118(3) 0.0130(2) 0.0105(2) -0.0006(2) 0.0011(2) 0.0011(2)
P(2) 0.0149(3) 0.0107(2) 0.0116(2) 0.0014(2) -0.0001(2) -0.0013(2)
P(3) 0.0149(3) 0.0101(2) 0.0126(2) 0.0002(2) 0.0022(2) 0.0003(2)
P(4) 0.0115(3) 0.0098(2) 0.0110(2) -0.0013(2) -0.0010(2) 0.0000(2)
P(5) 0.0125(3) 0.0133(2) 0.0101(2) -0.0008(2) -0.0006(2) -0.0020(2)
P(6) 0.0146(3) 0.0089(2) 0.0111(2) -0.0009(2) -0.0016(2) 0.0002(2)
O(1) 0.0153(10) 0.0088(7) 0.0108(7) 0.0026(6) -0.0014(7) 0.0014(5)
O(2) 0.0455(13) 0.0103(7) 0.0104(7) -0.0018(8) 0.0036(8) 0.0018(6)
O(3) 0.0128(10) 0.0105(7) 0.0150(7) 0.0007(6) 0.0036(7) 0.0012(5)
O(4) 0.0127(10) 0.0209(8) 0.0192(8) -0.0018(7) 0.0000(7) 0.0035(6)
O(5) 0.0196(10) 0.0219(8) 0.0115(7) -0.0040(8) -0.0028(7) 0.0012(6)
O(6) 0.0145(11) 0.0209(8) 0.0170(8) 0.0033(7) -0.0032(7) -0.0043(6)
O(7) 0.0126(10) 0.0222(8) 0.0187(8) 0.0012(7) 0.0009(7) -0.0057(7)
O(8) 0.0247(11) 0.0121(7) 0.0215(8) -0.0003(8) -0.0005(8) 0.0033(6)
O(9) 0.0139(10) 0.0248(9) 0.0288(9) -0.0026(8) 0.0003(8) 0.0071(7)
O(10) 0.0129(9) 0.0122(7) 0.0089(7) -0.0025(7) -0.0021(6) -0.0020(6)
O(11) 0.0219(11) 0.0129(7) 0.0100(7) -0.0027(7) 0.0024(7) 0.0011(5)
O(12) 0.0290(11) 0.0095(7) 0.0094(7) -0.0067(7) 0.0027(7) 0.0011(5)
O(13) 0.0140(10) 0.0181(8) 0.0197(8) -0.0032(7) 0.0013(7) 0.0021(6)
O(14) 0.0180(11) 0.0157(7) 0.0168(7) 0.0007(7) 0.0000(7) 0.0071(6)
O(15) 0.0203(10) 0.0209(8) 0.0097(7) 0.0039(8) 0.0003(7) -0.0021(6)
O(16) 0.0132(10) 0.0238(8) 0.0193(8) 0.0040(7) 0.0002(7) -0.0020(7)
O(17) 0.0248(11) 0.0083(6) 0.0181(7) 0.0012(7) -0.0024(8) -0.0027(5)
O(18) 0.0168(11) 0.0170(8) 0.0273(9) 0.0008(7) -0.0043(8) -0.0056(6)
O(19) 0.0222(12) 0.0288(10) 0.0425(11) 0.0031(9) -0.0089(9) -0.0127(8)
O(22) 0.0232(12) 0.0144(8) 0.0134(8) -0.0029(7) 0.0010(7) -0.0001(6)
O(20) 0.0352(13) 0.0165(8) 0.0136(8) -0.0060(8) -0.0014(8) -0.0001(6)
O(21) 0.0211(11) 0.0173(7) 0.0156(7) 0.0037(7) 0.0022(7) -0.0006(6)
O(23) 0.0187(11) 0.0249(8) 0.0189(8) -0.0027(8) -0.0008(8) 0.0081(7)
N(1) 0.0170(12) 0.0094(8) 0.0095(8) 0.0019(8) 0.0003(8) -0.0008(6)
N(2) 0.0105(12) 0.0131(9) 0.0135(9) -0.0002(8) 0.0008(8) 0.0002(7)
N(3) 0.0131(12) 0.0125(9) 0.0100(8) 0.0006(8) -0.0008(8) -0.0007(7)
N(4) 0.0103(12) 0.0136(9) 0.0113(9) -0.0017(8) -0.0004(8) -0.0009(7)
N(5) 0.0080(11) 0.0121(8) 0.0114(8) 0.0011(8) 0.0019(8) 0.0018(7)
N(6) 0.0118(11) 0.0110(9) 0.0121(9) -0.0013(8) 0.0005(8) -0.0003(7)
N(7) 0.0244(15) 0.0203(10) 0.0418(13) -0.0044(10) -0.0118(11) 0.0113(9)
N(8) 0.0143(12) 0.0128(8) 0.0152(9) 0.0003(8) -0.0007(9) -0.0017(7)
N(9) 0.0158(12) 0.0127(9) 0.0303(11) -0.0002(9) -0.0002(9) -0.0065(8)
N(10) 0.0093(11) 0.0101(8) 0.0122(8) -0.0022(8) 0.0024(8) -0.0014(7)
N(11) 0.0148(12) 0.0132(9) 0.0161(9) 0.0012(8) -0.0032(8) 0.0034(7)
N(12) 0.0174(12) 0.0169(9) 0.0081(8) -0.0021(8) -0.0038(8) 0.0004(7)
C(1) 0.0204(16) 0.0116(10) 0.0173(11) -0.0005(10) 0.0003(10) 0.0015(8)
C(2) 0.0232(17) 0.0104(10) 0.0200(11) 0.0011(11) -0.0001(11) -0.0016(9)
C(3) 0.0187(15) 0.0123(11) 0.0173(12) -0.0051(10) -0.0027(11) -0.0019(9)
C(4) 0.0124(14) 0.0148(11) 0.0138(11) -0.0031(10) 0.0029(10) 0.0003(9)
C(5) 0.0187(15) 0.0125(10) 0.0119(11) 0.0005(11) 0.0003(11) 0.0001(8)
C(6) 0.0175(15) 0.0097(11) 0.0120(11) 0.0017(10) -0.0038(10) 0.0030(8)
C(7) 0.0185(16) 0.0154(11) 0.0107(10) -0.0022(11) -0.0029(10) -0.0001(8)
C(8) 0.0207(16) 0.0229(12) 0.0062(11) 0.0018(11) 0.0002(10) -0.0017(9)
C(9) 0.0149(14) 0.0198(12) 0.0093(10) -0.0002(11) 0.0036(9) 0.0040(9)
C(10) 0.0309(19) 0.0162(11) 0.0222(13) -0.0010(12) 0.0038(12) 0.0057(9)
C(11) 0.043(2) 0.0118(10) 0.0255(13) -0.0014(12) 0.0008(13) 0.0006(10)
C(12) 0.0295(17) 0.0169(11) 0.0203(12) -0.0102(11) 0.0032(12) -0.0050(9)
C(13) 0.0160(16) 0.0363(15) 0.0239(13) -0.0065(12) 0.0052(12) -0.0132(11)
C(14) 0.0230(16) 0.0296(14) 0.0128(11) -0.0059(12) 0.0027(11) -0.0037(10)
C(15) 0.0210(16) 0.0203(12) 0.0130(11) -0.0037(11) -0.0030(10) -0.0018(9)
C(16) 0.0268(17) 0.0199(12) 0.0122(11) -0.0049(11) -0.0073(11) 0.0031(9)
C(17) 0.0357(19) 0.0154(11) 0.0109(11) -0.0003(12) -0.0001(11) 0.0026(9)
C(18) 0.0217(16) 0.0195(12) 0.0138(11) 0.0026(11) 0.0025(11) 0.0025(9)

loop_
_atom_type_symbol
_atom_type_description
_atom_type_scat_dispersion_real
_atom_type_scat_dispersion_imag
_atom_type_scat_source
C C 0.003 0.002
;
International Tables for Crystallography
(1992, Vol. C, Tables 4.2.6.8 and 6.1.1.4)
;
H H 0.000 0.000
;
International Tables for Crystallography
(1992, Vol. C, Table 6.1.1.4)
;
Cr Cr 0.321 0.624
;
International Tables for Crystallography
(1992, Vol. C, Tables 4.2.6.8 and 6.1.1.4)
;
N N 0.006 0.003
;
International Tables for Crystallography
(1992, Vol. C, Tables 4.2.6.8 and 6.1.1.4)
;
O O 0.011 0.006
;
International Tables for Crystallography
(1992, Vol. C, Tables 4.2.6.8 and 6.1.1.4)
;
P P 0.102 0.094
;
International Tables for Crystallography
(1992, Vol. C, Tables 4.2.6.8 and 6.1.1.4)
;

loop_
_geom_angle_atom_site_label_1
_geom_angle_atom_site_label_2
_geom_angle_atom_site_label_3
_geom_angle
_geom_angle_publ_flag
N(1) Cr(1) N(2) 92.06(6) yes
N(1) Cr(1) N(3) 92.04(7) yes
N(1) Cr(1) N(4) 178.90(7) yes
N(1) Cr(1) N(5) 89.20(6) yes
N(1) Cr(1) N(6) 90.63(7) yes
N(2) Cr(1) N(3) 90.02(6) yes
N(2) Cr(1) N(4) 87.91(6) yes
N(2) Cr(1) N(5) 177.80(6) yes
N(2) Cr(1) N(6) 89.00(6) yes
N(3) Cr(1) N(4) 86.86(7) yes
N(3) Cr(1) N(5) 88.14(6) yes
N(3) Cr(1) N(6) 177.19(6) yes
N(4) Cr(1) N(5) 90.79(6) yes
N(4) Cr(1) N(6) 90.47(7) yes
N(5) Cr(1) N(6) 92.78(6) yes
N(7) Cr(2) N(8) 89.84(7) yes
N(7) Cr(2) N(9) 87.16(8) yes
N(7) Cr(2) N(10) 176.39(6) yes
N(7) Cr(2) N(11) 91.65(7) yes
N(7) Cr(2) N(12) 92.75(7) yes
N(8) Cr(2) N(9) 95.63(7) yes
N(8) Cr(2) N(10) 87.31(6) yes
N(8) Cr(2) N(11) 176.66(7) yes
N(8) Cr(2) N(12) 89.98(7) yes
N(9) Cr(2) N(10) 90.92(7) yes
N(9) Cr(2) N(11) 87.42(7) yes
N(9) Cr(2) N(12) 174.38(7) yes
N(10) Cr(2) N(11) 91.31(6) yes
N(10) Cr(2) N(12) 89.47(6) yes
N(11) Cr(2) N(12) 86.97(7) yes
O(1) P(1) O(3) 100.96(7) yes
O(1) P(1) O(4) 110.26(8) yes
O(1) P(1) O(5) 107.28(8) yes
O(3) P(1) O(4) 106.50(8) yes
O(3) P(1) O(5) 109.94(7) yes
O(4) P(1) O(5) 120.22(9) yes
O(1) P(2) O(2) 100.77(6) yes
O(1) P(2) O(6) 110.17(8) yes
O(1) P(2) O(7) 106.81(8) yes
O(2) P(2) O(6) 107.72(9) yes
O(2) P(2) O(7) 109.03(9) yes
O(6) P(2) O(7) 120.55(8) yes
O(2) P(3) O(3) 100.04(7) yes
O(2) P(3) O(8) 107.39(7) yes
O(2) P(3) O(9) 110.92(9) yes
O(3) P(3) O(8) 107.73(9) yes
O(3) P(3) O(9) 109.34(8) yes
O(8) P(3) O(9) 119.60(9) yes
O(10) P(4) O(12) 100.75(7) yes
O(10) P(4) O(13) 106.30(8) yes
O(10) P(4) O(14) 111.02(8) yes
O(12) P(4) O(13) 106.89(9) yes
O(12) P(4) O(14) 109.48(8) yes
O(13) P(4) O(14) 120.53(8) yes
O(10) P(5) O(11) 100.70(7) yes
O(10) P(5) O(15) 107.76(8) yes
O(10) P(5) O(16) 109.99(8) yes
O(11) P(5) O(15) 105.69(7) yes
O(11) P(5) O(16) 110.60(9) yes
O(15) P(5) O(16) 120.27(9) yes
O(11) P(6) O(12) 101.78(7) yes
O(11) P(6) O(17) 108.24(8) yes
O(11) P(6) O(18) 109.03(9) yes
O(12) P(6) O(17) 108.18(9) yes
O(12) P(6) O(18) 109.96(8) yes
O(17) P(6) O(18) 118.36(9) yes
P(1) O(1) P(2) 127.95(9) yes
P(2) O(2) P(3) 125.95(7) yes
P(1) O(3) P(3) 123.03(9) yes
P(4) O(10) P(5) 125.29(9) yes
P(5) O(11) P(6) 130.52(8) yes
P(4) O(12) P(6) 134.00(9) yes
Cr(1) N(1) C(1) 122.84(14) yes
Cr(1) N(2) C(3) 122.16(13) yes
Cr(1) N(3) C(4) 115.73(13) yes
Cr(1) N(4) C(6) 117.69(13) yes
Cr(1) N(5) C(7) 121.54(13) yes
Cr(1) N(6) C(9) 120.50(14) yes
Cr(2) N(7) C(10) 122.28(17) yes
Cr(2) N(8) C(12) 120.09(12) yes
Cr(2) N(9) C(13) 123.94(15) yes
Cr(2) N(10) C(15) 122.05(13) yes
Cr(2) N(11) C(16) 117.93(14) yes
Cr(2) N(12) C(18) 116.75(13) yes
N(1) C(1) C(2) 112.94(15) yes
C(1) C(2) C(3) 113.00(18) yes
N(2) C(3) C(2) 111.94(19) yes
N(3) C(4) C(5) 112.31(18) yes
C(4) C(5) C(6) 116.76(17) yes
N(4) C(6) C(5) 113.87(17) yes
N(5) C(7) C(8) 111.41(17) yes
C(7) C(8) C(9) 112.70(19) yes
N(6) C(9) C(8) 112.36(16) yes
N(7) C(10) C(11) 112.03(17) yes
C(10) C(11) C(12) 114.68(18) yes
N(8) C(12) C(11) 113.3(2) yes
N(9) C(13) C(14) 112.10(19) yes
C(13) C(14) C(15) 111.8(2) yes
N(10) C(15) C(14) 112.20(18) yes
N(11) C(16) C(17) 114.41(18) yes
C(16) C(17) C(18) 116.54(17) yes
N(12) C(18) C(17) 112.90(19) yes
H(61) O(19) H(62) 114.0 no
H(67) O(22) H(68) 103.9 no
H(64) O(20) H(63) 106.2 no
H(65) O(21) H(66) 107.7 no
H(69) O(23) H(70) 114.9 no
Cr(1) N(1) H(1) 106.0 no
Cr(1) N(1) H(2) 105.9 no
C(1) N(1) H(1) 105.7 no
C(1) N(1) H(2) 106.6 no
H(1) N(1) H(2) 109.5 no
Cr(1) N(2) H(9) 106.3 no
Cr(1) N(2) H(10) 106.2 no
C(3) N(2) H(9) 106.4 no
C(3) N(2) H(10) 106.0 no
H(9) N(2) H(10) 109.5 no
Cr(1) N(3) H(11) 107.7 no
Cr(1) N(3) H(12) 108.0 no
C(4) N(3) H(11) 107.9 no
C(4) N(3) H(12) 107.8 no
H(11) N(3) H(12) 109.5 no
Cr(1) N(4) H(19) 107.5 no
Cr(1) N(4) H(20) 107.2 no
C(6) N(4) H(19) 107.8 no
C(6) N(4) H(20) 107.0 no
H(19) N(4) H(20) 109.5 no
Cr(1) N(5) H(21) 106.5 no
Cr(1) N(5) H(22) 106.3 no
C(7) N(5) H(21) 106.8 no
C(7) N(5) H(22) 106.0 no
H(21) N(5) H(22) 109.5 no
Cr(1) N(6) H(29) 106.6 no
Cr(1) N(6) H(30) 106.6 no
C(9) N(6) H(29) 106.9 no
C(9) N(6) H(30) 106.5 no
H(29) N(6) H(30) 109.5 no
Cr(2) N(7) H(31) 105.8 no
Cr(2) N(7) H(32) 106.6 no
C(10) N(7) H(31) 105.3 no
C(10) N(7) H(32) 107.1 no
H(31) N(7) H(32) 109.5 no
Cr(2) N(8) H(39) 106.6 no
Cr(2) N(8) H(40) 106.9 no
C(12) N(8) H(39) 107.1 no
C(12) N(8) H(40) 106.5 no
H(39) N(8) H(40) 109.5 no
Cr(2) N(9) H(41) 105.7 no
Cr(2) N(9) H(42) 105.8 no
C(13) N(9) H(41) 105.8 no
C(13) N(9) H(42) 105.6 no
H(41) N(9) H(42) 109.5 no
Cr(2) N(10) H(49) 106.2 no
Cr(2) N(10) H(50) 106.3 no
C(15) N(10) H(49) 106.5 no
C(15) N(10) H(50) 106.1 no
H(49) N(10) H(50) 109.5 no
Cr(2) N(11) H(51) 107.4 no
Cr(2) N(11) H(52) 107.4 no
C(16) N(11) H(51) 107.6 no
C(16) N(11) H(52) 106.9 no
H(51) N(11) H(52) 109.5 no
Cr(2) N(12) H(59) 107.5 no
Cr(2) N(12) H(60) 107.7 no
C(18) N(12) H(59) 107.7 no
C(18) N(12) H(60) 107.6 no
H(59) N(12) H(60) 109.5 no
N(1) C(1) H(3) 109.1 no
N(1) C(1) H(4) 108.3 no
C(2) C(1) H(3) 108.5 no
C(2) C(1) H(4) 108.5 no
H(3) C(1) H(4) 109.5 no
C(1) C(2) H(5) 108.1 no
C(1) C(2) H(6) 109.3 no
C(3) C(2) H(5) 107.9 no
C(3) C(2) H(6) 109.0 no
H(5) C(2) H(6) 109.5 no
N(2) C(3) H(7) 108.6 no
N(2) C(3) H(8) 109.4 no
C(2) C(3) H(7) 108.4 no
C(2) C(3) H(8) 109.0 no
H(7) C(3) H(8) 109.5 no
N(3) C(4) H(13) 108.6 no
N(3) C(4) H(14) 109.1 no
C(5) C(4) H(13) 108.3 no
C(5) C(4) H(14) 109.0 no
H(13) C(4) H(14) 109.5 no
C(4) C(5) H(15) 108.2 no
C(4) C(5) H(16) 107.2 no
C(6) C(5) H(15) 107.8 no
C(6) C(5) H(16) 107.3 no
H(15) C(5) H(16) 109.5 no
N(4) C(6) H(17) 108.0 no
N(4) C(6) H(18) 108.4 no
C(5) C(6) H(17) 108.6 no
C(5) C(6) H(18) 108.5 no
H(17) C(6) H(18) 109.5 no
N(5) C(7) H(23) 108.6 no
N(5) C(7) H(24) 109.3 no
C(8) C(7) H(23) 108.5 no
C(8) C(7) H(24) 109.5 no
H(23) C(7) H(24) 109.5 no
C(7) C(8) H(25) 108.9 no
C(7) C(8) H(26) 108.2 no
C(9) C(8) H(25) 108.9 no
C(9) C(8) H(26) 108.7 no
H(25) C(8) H(26) 109.5 no
N(6) C(9) H(27) 108.7 no
N(6) C(9) H(28) 109.0 no
C(8) C(9) H(27) 108.7 no
C(8) C(9) H(28) 108.6 no
H(27) C(9) H(28) 109.5 no
N(7) C(10) H(33) 109.2 no
N(7) C(10) H(34) 108.0 no
C(11) C(10) H(33) 109.3 no
C(11) C(10) H(34) 108.8 no
H(33) C(10) H(34) 109.5 no
C(10) C(11) H(35) 108.0 no
C(10) C(11) H(36) 108.2 no
C(12) C(11) H(35) 108.0 no
C(12) C(11) H(36) 108.4 no
H(35) C(11) H(36) 109.5 no
N(8) C(12) H(37) 108.2 no
N(8) C(12) H(38) 108.8 no
C(11) C(12) H(37) 108.3 no
C(11) C(12) H(38) 108.7 no
H(37) C(12) H(38) 109.5 no
N(9) C(13) H(43) 109.1 no
N(9) C(13) H(44) 108.7 no
C(14) C(13) H(43) 108.3 no
C(14) C(13) H(44) 109.0 no
H(43) C(13) H(44) 109.5 no
C(13) C(14) H(45) 109.1 no
C(13) C(14) H(46) 109.0 no
C(15) C(14) H(45) 108.9 no
C(15) C(14) H(46) 108.6 no
H(45) C(14) H(46) 109.5 no
N(10) C(15) H(47) 108.5 no
N(10) C(15) H(48) 108.9 no
C(14) C(15) H(47) 108.8 no
C(14) C(15) H(48) 108.9 no
H(47) C(15) H(48) 109.5 no
N(11) C(16) H(53) 107.5 no
N(11) C(16) H(54) 109.0 no
C(17) C(16) H(53) 107.8 no
C(17) C(16) H(54) 108.6 no
H(53) C(16) H(54) 109.5 no
C(16) C(17) H(55) 108.1 no
C(16) C(17) H(56) 107.2 no
C(18) C(17) H(55) 107.8 no
C(18) C(17) H(56) 107.6 no
H(55) C(17) H(56) 109.4 no
N(12) C(18) H(57) 108.4 no
N(12) C(18) H(58) 108.7 no
C(17) C(18) H(57) 108.7 no
C(17) C(18) H(58) 108.6 no
H(57) C(18) H(58) 109.5 no

loop_
_geom_bond_atom_site_label_1
_geom_bond_atom_site_label_2
_geom_bond_distance
_geom_bond_publ_flag
Cr(1) N(1) 2.0752(16) yes
Cr(1) N(2) 2.0793(17) yes
Cr(1) N(3) 2.1066(18) yes
Cr(1) N(4) 2.0990(17) yes
Cr(1) N(5) 2.0832(16) yes
Cr(1) N(6) 2.0839(17) yes
Cr(2) N(7) 2.089(2) yes
Cr(2) N(8) 2.0846(17) yes
Cr(2) N(9) 2.0994(19) yes
Cr(2) N(10) 2.0712(16) yes
Cr(2) N(11) 2.0965(18) yes
Cr(2) N(12) 2.0905(18) yes
P(1) O(1) 1.6171(14) yes
P(1) O(3) 1.6234(12) yes
P(1) O(4) 1.4777(17) yes
P(1) O(5) 1.4785(14) yes
P(2) O(1) 1.6201(12) yes
P(2) O(2) 1.6178(12) yes
P(2) O(6) 1.4802(18) yes
P(2) O(7) 1.4705(17) yes
P(3) O(2) 1.6054(13) yes
P(3) O(3) 1.6081(15) yes
P(3) O(8) 1.4775(14) yes
P(3) O(9) 1.4709(18) yes
P(4) O(10) 1.6242(12) yes
P(4) O(12) 1.6130(13) yes
P(4) O(13) 1.4743(17) yes
P(4) O(14) 1.4749(16) yes
P(5) O(10) 1.6140(15) yes
P(5) O(11) 1.6203(14) yes
P(5) O(15) 1.4799(14) yes
P(5) O(16) 1.4692(17) yes
P(6) O(11) 1.6044(12) yes
P(6) O(12) 1.5981(15) yes
P(6) O(17) 1.4728(14) yes
P(6) O(18) 1.4863(18) yes
N(1) C(1) 1.490(2) yes
N(2) C(3) 1.492(2) yes
N(3) C(4) 1.485(2) yes
N(4) C(6) 1.497(2) yes
N(5) C(7) 1.491(2) yes
N(6) C(9) 1.490(2) yes
N(7) C(10) 1.487(2) yes
N(8) C(12) 1.498(2) yes
N(9) C(13) 1.479(2) yes
N(10) C(15) 1.492(2) yes
N(11) C(16) 1.491(2) yes
N(12) C(18) 1.488(2) yes
C(1) C(2) 1.522(2) yes
C(2) C(3) 1.522(3) yes
C(4) C(5) 1.525(3) yes
C(5) C(6) 1.528(3) yes
C(7) C(8) 1.507(3) yes
C(8) C(9) 1.507(3) yes
C(10) C(11) 1.518(3) yes
C(11) C(12) 1.495(3) yes
C(13) C(14) 1.510(3) yes
C(14) C(15) 1.517(3) yes
C(16) C(17) 1.523(3) yes
C(17) C(18) 1.537(3) yes
O(19) H(61) 0.910 no
O(19) H(62) 1.004 no
O(22) H(67) 0.873 no
O(22) H(68) 0.919 no
O(20) H(64) 0.857 no
O(20) H(63) 0.921 no
O(21) H(65) 0.980 no
O(21) H(66) 0.918 no
O(23) H(69) 0.892 no
O(23) H(70) 0.982 no
N(1) H(1) 0.950 no
N(1) H(2) 0.950 no
N(2) H(9) 0.950 no
N(2) H(10) 0.950 no
N(3) H(11) 0.950 no
N(3) H(12) 0.950 no
N(4) H(19) 0.950 no
N(4) H(20) 0.950 no
N(5) H(21) 0.950 no
N(5) H(22) 0.950 no
N(6) H(29) 0.950 no
N(6) H(30) 0.950 no
N(7) H(31) 0.950 no
N(7) H(32) 0.950 no
N(8) H(39) 0.950 no
N(8) H(40) 0.950 no
N(9) H(41) 0.950 no
N(9) H(42) 0.950 no
N(10) H(49) 0.950 no
N(10) H(50) 0.950 no
N(11) H(51) 0.950 no
N(11) H(52) 0.950 no
N(12) H(59) 0.950 no
N(12) H(60) 0.950 no
C(1) H(3) 0.950 no
C(1) H(4) 0.950 no
C(2) H(5) 0.950 no
C(2) H(6) 0.950 no
C(3) H(7) 0.950 no
C(3) H(8) 0.950 no
C(4) H(13) 0.950 no
C(4) H(14) 0.950 no
C(5) H(15) 0.950 no
C(5) H(16) 0.950 no
C(6) H(17) 0.950 no
C(6) H(18) 0.950 no
C(7) H(23) 0.950 no
C(7) H(24) 0.950 no
C(8) H(25) 0.950 no
C(8) H(26) 0.950 no
C(9) H(27) 0.950 no
C(9) H(28) 0.950 no
C(10) H(33) 0.950 no
C(10) H(34) 0.950 no
C(11) H(35) 0.950 no
C(11) H(36) 0.950 no
C(12) H(37) 0.950 no
C(12) H(38) 0.950 no
C(13) H(43) 0.950 no
C(13) H(44) 0.950 no
C(14) H(45) 0.950 no
C(14) H(46) 0.950 no
C(15) H(47) 0.950 no
C(15) H(48) 0.950 no
C(16) H(53) 0.950 no
C(16) H(54) 0.950 no
C(17) H(55) 0.950 no
C(17) H(56) 0.950 no
C(18) H(57) 0.950 no
C(18) H(58) 0.950 no

loop_
_geom_contact_atom_site_label_1
_geom_contact_atom_site_label_2
_geom_contact_distance
_geom_contact_site_symmetry_2
O(1) N(3) 3.385(2) .
O(1) C(4) 3.331(2) .
O(2) C(8) 3.392(2) 2_556
O(3) C(17) 3.538(2) 3_745
O(4) N(2) 2.838(2) 1_655
O(4) N(4) 2.878(2) 1_655
O(4) N(6) 3.504(2) 1_655
O(4) C(6) 3.194(2) 1_655
O(4) C(16) 3.336(2) .
O(5) O(19) 2.925(2) .
O(5) N(12) 2.8822(18) .
O(5) C(10) 3.463(2) .
O(5) C(16) 3.477(2) .
O(5) C(17) 3.338(2) .
O(5) C(18) 3.364(2) .
O(6) O(20) 2.796(2) 2_556
O(6) N(6) 2.933(2) 1_655
O(6) C(9) 3.235(2) 1_655
O(6) C(11) 3.495(2) 3_755
O(7) O(22) 2.745(2) 2_556
O(7) N(3) 3.569(2) .
O(7) N(5) 2.923(2) .
O(7) C(4) 3.488(2) .
O(8) O(23) 2.794(2) 1_655
O(8) N(10) 2.8057(19) 3_745
O(8) N(11) 3.086(2) 3_745
O(8) C(15) 3.388(2) 3_745
O(8) C(17) 3.544(2) 3_745
O(8) C(18) 3.589(2) 3_745
O(9) O(19) 3.487(2) .
O(9) N(1) 2.775(2) .
O(9) N(3) 3.014(2) .
O(9) C(1) 3.329(3) .
O(10) N(12) 3.319(2) .
O(10) C(18) 3.589(2) .
O(11) C(5) 3.445(2) 3_645
O(12) C(14) 3.229(2) 2_455
O(12) C(15) 3.340(2) 2_455
O(13) N(8) 2.926(2) .
O(13) N(10) 2.848(2) .
O(13) N(12) 3.117(2) .
O(13) C(12) 3.593(2) .
O(13) C(13) 3.441(2) 2_455
O(13) C(18) 3.574(2) .
O(14) O(21) 2.7628(19) 3_655
O(14) N(9) 3.007(2) 1_455
O(14) C(1) 3.360(2) 3_655
O(14) C(13) 3.357(3) 1_455
O(15) O(19) 2.884(2) .
O(15) N(2) 2.936(2) .
O(15) N(3) 2.9115(19) .
O(15) C(5) 3.503(2) .
O(15) C(6) 3.512(2) .
O(16) N(7) 2.778(2) 1_455
O(16) N(9) 3.489(2) 1_455
O(16) N(11) 2.912(2) 1_455
O(16) C(6) 3.540(2) .
O(16) C(16) 3.302(2) 1_455
O(17) N(4) 2.891(2) 3_645
O(17) N(5) 2.866(2) 3_645
O(17) C(7) 3.467(2) 3_645
O(18) O(22) 2.771(2) 4_554
O(18) N(7) 3.122(2) 1_455
O(18) N(9) 2.843(2) 1_455
O(19) O(5) 2.925(2) .
O(19) O(9) 3.487(2) .
O(19) O(15) 2.884(2) .
O(19) C(6) 3.589(2) 3_645
O(19) C(10) 3.493(3) .
O(22) O(7) 2.745(2) 2_456
O(22) O(18) 2.771(2) 4_555
O(22) O(21) 2.785(2) .
O(22) O(23) 2.865(2) .
O(22) C(7) 3.582(2) 2_456
O(20) O(6) 2.796(2) 2_456
O(20) O(21) 2.8928(19) .
O(20) N(1) 2.925(2) .
O(20) C(1) 3.176(2) .
O(20) C(8) 3.350(3) 2_556
O(21) O(14) 2.7628(19) 3_645
O(21) O(22) 2.785(2) .
O(21) O(20) 2.8928(19) .
O(21) N(8) 2.937(2) 4_655
O(21) C(12) 3.434(2) 4_655
O(23) O(8) 2.794(2) 1_455
O(23) O(22) 2.865(2) .
O(23) N(6) 2.972(2) .
O(23) N(10) 3.293(2) 3_645
O(23) C(1) 3.354(3) .
O(23) C(3) 3.535(2) .
O(23) C(9) 3.190(2) .
N(1) O(9) 2.775(2) .
N(1) O(20) 2.925(2) .
N(2) O(4) 2.838(2) 1_455
N(2) O(15) 2.936(2) .
N(3) O(1) 3.385(2) .
N(3) O(7) 3.569(2) .
N(3) O(9) 3.014(2) .
N(3) O(15) 2.9115(19) .
N(4) O(4) 2.878(2) 1_455
N(4) O(17) 2.891(2) 3_655
N(5) O(7) 2.923(2) .
N(5) O(17) 2.866(2) 3_655
N(6) O(4) 3.504(2) 1_455
N(6) O(6) 2.933(2) 1_455
N(6) O(23) 2.972(2) .
N(7) O(16) 2.778(2) 1_655
N(7) O(18) 3.122(2) 1_655
N(8) O(13) 2.926(2) .
N(8) O(21) 2.937(2) 4_654
N(9) O(14) 3.007(2) 1_655
N(9) O(16) 3.489(2) 1_655
N(9) O(18) 2.843(2) 1_655
N(10) O(8) 2.8057(19) 3_755
N(10) O(13) 2.848(2) .
N(10) O(23) 3.293(2) 3_655
N(11) O(8) 3.086(2) 3_755
N(11) O(16) 2.912(2) 1_655
N(12) O(5) 2.8822(18) .
N(12) O(10) 3.319(2) .
N(12) O(13) 3.117(2) .
C(1) O(9) 3.329(3) .
C(1) O(14) 3.360(2) 3_645
C(1) O(20) 3.176(2) .
C(1) O(23) 3.354(3) .
C(3) O(23) 3.535(2) .
C(4) O(1) 3.331(2) .
C(4) O(7) 3.488(2) .
C(5) O(11) 3.445(2) 3_655
C(5) O(15) 3.503(2) .
C(6) O(4) 3.194(2) 1_455
C(6) O(15) 3.512(2) .
C(6) O(16) 3.540(2) .
C(6) O(19) 3.589(2) 3_655
C(7) O(17) 3.467(2) 3_655
C(7) O(22) 3.582(2) 2_556
C(8) O(2) 3.392(2) 2_456
C(8) O(20) 3.350(3) 2_456
C(9) O(6) 3.235(2) 1_455
C(9) O(23) 3.190(2) .
C(10) O(5) 3.463(2) .
C(10) O(19) 3.493(3) .
C(11) O(6) 3.495(2) 3_745
C(12) O(13) 3.593(2) .
C(12) O(21) 3.434(2) 4_654
C(13) O(13) 3.441(2) 2_555
C(13) O(14) 3.357(3) 1_655
C(14) O(12) 3.229(2) 2_555
C(15) O(8) 3.388(2) 3_755
C(15) O(12) 3.340(2) 2_555
C(16) O(4) 3.336(2) .
C(16) O(5) 3.477(2) .
C(16) O(16) 3.302(2) 1_655
C(17) O(3) 3.538(2) 3_755
C(17) O(5) 3.338(2) .
C(17) O(8) 3.544(2) 3_755
C(18) O(5) 3.364(2) .
C(18) O(8) 3.589(2) 3_755
C(18) O(10) 3.589(2) .
C(18) O(13) 3.574(2) .
P(1) H(9) 3.003 1_655
P(1) H(11) 3.519 .
P(1) H(19) 3.404 1_655
P(1) H(29) 3.555 1_655
P(1) H(53) 3.023 .
P(1) H(55) 3.275 .
P(1) H(60) 3.291 .
P(1) H(61) 3.152 .
P(2) H(11) 3.256 .
P(2) H(21) 3.256 .
P(2) H(29) 3.122 1_655
P(2) H(35) 3.435 3_755
P(2) H(36) 3.200 3_755
P(2) H(67) 3.108 2_556
P(2) H(63) 2.873 2_556
P(3) H(1) 2.959 .
P(3) H(11) 3.242 .
P(3) H(25) 3.495 2_556
P(3) H(50) 3.324 3_745
P(3) H(52) 2.968 3_745
P(3) H(56) 3.149 3_745
P(3) H(70) 2.728 1_655
P(4) H(6) 3.509 3_655
P(4) H(39) 3.200 .
P(4) H(41) 3.289 1_455
P(4) H(44) 3.249 2_455
P(4) H(49) 3.352 .
P(4) H(59) 3.003 .
P(4) H(65) 2.746 3_655
P(5) H(10) 2.990 .
P(5) H(12) 3.315 .
P(5) H(16) 3.397 .
P(5) H(17) 3.110 .
P(5) H(31) 3.321 1_455
P(5) H(32) 3.346 1_455
P(5) H(51) 3.505 1_455
P(5) H(62) 2.828 .
P(6) H(13) 3.350 3_645
P(6) H(15) 3.497 3_645
P(6) H(20) 3.162 3_645
P(6) H(22) 3.053 3_645
P(6) H(31) 3.110 1_455
P(6) H(42) 3.122 1_455
P(6) H(46) 3.357 2_455
P(6) H(48) 3.510 2_455
P(6) H(68) 2.982 4_554
O(1) H(11) 2.657 .
O(1) H(13) 3.439 .
O(1) H(14) 2.746 .
O(1) H(36) 2.985 3_755
O(1) H(55) 3.316 .
O(2) H(1) 3.347 .
O(2) H(11) 3.409 .
O(2) H(23) 3.348 2_556
O(2) H(24) 3.475 2_556
O(2) H(25) 2.615 2_556
O(2) H(27) 3.557 1_655
O(2) H(29) 3.311 1_655
O(2) H(30) 3.560 1_655
O(2) H(63) 3.588 2_556
O(2) H(70) 2.927 1_655
O(3) H(7) 3.077 1_655
O(3) H(9) 3.082 1_655
O(3) H(29) 3.448 1_655
O(3) H(30) 3.337 1_655
O(3) H(56) 2.611 3_745
O(3) H(57) 3.588 3_745
O(3) H(61) 3.166 .
O(3) H(70) 3.058 1_655
O(4) H(9) 1.901 1_655
O(4) H(10) 3.282 1_655
O(4) H(17) 2.848 1_655
O(4) H(18) 3.265 1_655
O(4) H(19) 2.124 1_655
O(4) H(29) 2.901 1_655
O(4) H(30) 3.530 1_655
O(4) H(32) 3.425 .
O(4) H(53) 2.530 .
O(4) H(54) 3.438 .
O(4) H(55) 3.416 .
O(5) H(11) 3.368 .
O(5) H(14) 3.328 .
O(5) H(32) 3.222 .
O(5) H(34) 2.641 .
O(5) H(53) 2.771 .
O(5) H(55) 2.905 .
O(5) H(58) 3.336 .
O(5) H(59) 3.336 .
O(5) H(60) 1.969 .
O(5) H(61) 2.111 .
O(5) H(62) 3.253 .
O(6) H(19) 3.070 1_655
O(6) H(23) 3.577 2_556
O(6) H(26) 3.105 1_655
O(6) H(27) 2.835 1_655
O(6) H(29) 2.079 1_655
O(6) H(30) 3.340 1_655
O(6) H(35) 3.347 3_755
O(6) H(36) 2.904 3_755
O(6) H(38) 3.345 3_755
O(6) H(67) 3.577 2_556
O(6) H(64) 3.107 2_556
O(6) H(63) 1.883 2_556
O(7) H(11) 2.988 .
O(7) H(13) 2.958 .
O(7) H(14) 3.479 .
O(7) H(21) 2.019 .
O(7) H(22) 3.167 .
O(7) H(24) 3.525 .
O(7) H(28) 3.306 2_556
O(7) H(35) 3.098 3_755
O(7) H(36) 3.509 3_755
O(7) H(67) 1.877 2_556
O(7) H(68) 3.028 2_556
O(7) H(63) 3.255 2_556
O(8) H(25) 3.428 2_556
O(8) H(45) 2.977 3_745
O(8) H(48) 3.243 3_745
O(8) H(49) 3.308 3_745
O(8) H(50) 1.866 3_745
O(8) H(52) 2.176 3_745
O(8) H(56) 3.033 3_745
O(8) H(57) 2.872 3_745
O(8) H(69) 3.305 1_655
O(8) H(70) 1.833 1_655
O(9) H(1) 1.843 .
O(9) H(2) 3.317 .
O(9) H(3) 3.163 .
O(9) H(5) 2.961 .
O(9) H(11) 2.202 .
O(9) H(12) 3.163 .
O(9) H(52) 3.066 3_745
O(9) H(54) 3.534 3_745
O(9) H(56) 3.527 3_745
O(9) H(61) 2.990 .
O(10) H(6) 3.089 3_655
O(10) H(16) 3.389 .
O(10) H(37) 3.471 .
O(10) H(58) 3.121 .
O(10) H(59) 2.477 .
O(10) H(62) 3.242 .
O(11) H(13) 3.442 3_645
O(11) H(15) 2.592 3_645
O(11) H(20) 3.374 3_645
O(11) H(31) 2.957 1_455
O(11) H(32) 3.595 1_455
O(11) H(62) 2.933 .
O(12) H(37) 3.428 .
O(12) H(38) 3.568 .
O(12) H(39) 3.327 .
O(12) H(41) 3.507 1_455
O(12) H(42) 3.408 1_455
O(12) H(44) 3.148 2_455
O(12) H(46) 2.605 2_455
O(12) H(47) 2.903 2_455
O(12) H(48) 3.375 2_455
O(13) H(37) 3.313 .
O(13) H(39) 2.058 .
O(13) H(40) 3.591 .
O(13) H(43) 3.270 2_455
O(13) H(44) 2.823 2_455
O(13) H(47) 3.388 .
O(13) H(49) 1.936 .
O(13) H(50) 3.428 .
O(13) H(57) 3.224 .
O(13) H(59) 2.381 .
O(13) H(65) 3.057 3_655
O(13) H(66) 3.557 3_655
O(14) H(3) 2.762 3_655
O(14) H(4) 3.275 3_655
O(14) H(6) 3.150 3_655
O(14) H(41) 2.198 1_455
O(14) H(42) 3.217 1_455
O(14) H(43) 2.846 1_455
O(14) H(44) 3.546 2_455
O(14) H(51) 3.253 1_455
O(14) H(65) 1.788 3_655
O(14) H(66) 3.213 3_655
O(15) H(5) 3.327 .
O(15) H(8) 3.562 .
O(15) H(9) 3.377 .
O(15) H(10) 1.986 .
O(15) H(11) 3.424 .
O(15) H(12) 1.969 .
O(15) H(15) 3.501 3_645
O(15) H(16) 3.046 .
O(15) H(17) 2.783 .
O(15) H(61) 3.282 .
O(15) H(62) 1.890 .
O(16) H(6) 3.597 3_655
O(16) H(10) 3.302 .
O(16) H(16) 3.528 .
O(16) H(17) 2.694 .
O(16) H(31) 2.576 1_455
O(16) H(32) 2.228 1_455
O(16) H(41) 2.907 1_455
O(16) H(42) 3.475 1_455
O(16) H(51) 2.135 1_455
O(16) H(53) 2.970 1_455
O(16) H(54) 3.389 1_455
O(17) H(13) 2.926 3_645
O(17) H(15) 3.396 3_645
O(17) H(19) 3.367 3_645
O(17) H(20) 1.946 3_645
O(17) H(21) 3.417 3_645
O(17) H(22) 1.933 3_645
O(17) H(24) 3.368 3_645
O(17) H(26) 2.933 3_645
O(17) H(38) 3.360 .
O(17) H(46) 3.104 2_455
O(17) H(48) 3.507 2_455
O(17) H(68) 3.329 4_554
O(18) H(13) 3.428 3_645
O(18) H(22) 3.376 3_645
O(18) H(31) 2.186 1_455
O(18) H(35) 3.066 1_455
O(18) H(41) 3.062 1_455
O(18) H(42) 1.943 1_455
O(18) H(47) 3.427 2_455
O(18) H(48) 3.325 2_455
O(18) H(67) 3.070 4_554
O(18) H(68) 1.856 4_554
O(19) H(5) 3.465 .
O(19) H(12) 3.476 .
O(19) H(18) 2.661 3_645
O(19) H(34) 2.652 .
O(19) H(36) 3.517 .
O(19) H(37) 2.862 .
O(19) H(54) 2.741 3_745
O(19) H(56) 3.418 3_745
O(19) H(59) 3.572 .
O(19) H(60) 3.263 .
O(22) H(21) 3.276 2_456
O(22) H(22) 3.391 2_456
O(22) H(24) 2.831 2_456
O(22) H(28) 3.366 .
O(22) H(35) 3.156 4_655
O(22) H(42) 3.532 4_655
O(22) H(48) 2.889 3_645
O(22) H(64) 3.288 .
O(22) H(65) 3.361 .
O(22) H(66) 1.895 .
O(22) H(69) 1.977 .
O(22) H(70) 3.448 .
O(20) H(1) 3.284 .
O(20) H(2) 2.101 .
O(20) H(3) 2.997 .
O(20) H(4) 3.036 .
O(20) H(23) 2.761 .
O(20) H(25) 3.013 2_556
O(20) H(26) 3.041 2_556
O(20) H(27) 2.992 2_556
O(20) H(28) 2.847 .
O(20) H(67) 3.444 .
O(20) H(65) 3.270 .
O(20) H(66) 3.001 .
O(21) H(3) 3.430 .
O(21) H(4) 3.404 .
O(21) H(35) 3.343 4_655
O(21) H(38) 3.103 4_655
O(21) H(39) 3.203 4_655
O(21) H(40) 2.069 4_655
O(21) H(43) 2.928 3_745
O(21) H(44) 2.920 4_655
O(21) H(67) 3.185 .
O(21) H(68) 3.041 .
O(21) H(64) 2.051 .
O(21) H(63) 3.264 .
O(21) H(69) 3.548 .
O(23) H(4) 2.447 .
O(23) H(7) 2.666 .
O(23) H(24) 3.074 2_456
O(23) H(27) 3.109 .
O(23) H(28) 2.934 .
O(23) H(29) 3.476 .
O(23) H(30) 2.125 .
O(23) H(48) 3.045 3_645
O(23) H(49) 3.029 3_645
O(23) H(50) 2.820 3_645
O(23) H(57) 3.180 3_645
O(23) H(67) 3.292 .
O(23) H(68) 3.588 .
O(23) H(66) 3.436 .
N(1) H(64) 3.295 .
N(3) H(62) 3.589 .
N(5) H(67) 3.170 2_556
N(6) H(69) 3.425 .
N(6) H(70) 3.287 .
N(8) H(43) 3.345 2_455
N(8) H(65) 3.592 4_654
N(8) H(66) 3.355 4_654
N(10) H(69) 3.345 3_655
N(10) H(70) 2.951 3_655
C(1) H(64) 3.149 .
C(1) H(65) 3.387 .
C(2) H(16) 3.223 3_645
C(3) H(15) 3.531 3_645
C(3) H(16) 3.450 3_645
C(3) H(57) 3.378 3_645
C(3) H(58) 3.298 3_645
C(5) H(6) 3.403 3_655
C(5) H(8) 3.223 3_655
C(5) H(58) 3.582 .
C(6) H(53) 3.589 1_455
C(6) H(54) 3.218 1_455
C(7) H(27) 2.977 2_556
C(7) H(67) 3.335 2_556
C(7) H(69) 3.553 2_556
C(8) H(63) 3.089 2_456
C(9) H(23) 3.233 2_456
C(9) H(63) 3.150 2_456
C(9) H(69) 3.256 .
C(10) H(55) 3.433 3_745
C(10) H(61) 3.228 .
C(13) H(39) 3.374 2_555
C(13) H(47) 3.425 2_555
C(13) H(65) 3.430 3_755
C(15) H(43) 3.590 2_455
C(15) H(68) 3.524 3_655
C(15) H(69) 3.365 3_655
C(15) H(70) 3.359 3_655
C(16) H(17) 3.517 1_655
C(16) H(18) 3.276 1_655
C(17) H(33) 3.483 3_755
C(17) H(61) 3.553 3_755
C(18) H(7) 3.308 3_655
C(18) H(8) 3.366 3_655
H(1) P(3) 2.959 .
H(1) O(2) 3.347 .
H(1) O(9) 1.843 .
H(1) O(20) 3.284 .
H(2) O(9) 3.317 .
H(2) O(20) 2.101 .
H(2) H(64) 2.615 .
H(2) H(63) 2.816 .
H(3) O(9) 3.163 .
H(3) O(14) 2.762 3_645
H(3) O(20) 2.997 .
H(3) O(21) 3.430 .
H(3) H(41) 3.545 3_745
H(3) H(45) 3.424 3_745
H(3) H(51) 3.343 3_745
H(3) H(52) 3.430 3_745
H(3) H(64) 2.824 .
H(3) H(65) 2.874 .
H(4) O(14) 3.275 3_645
H(4) O(20) 3.036 .
H(4) O(21) 3.404 .
H(4) O(23) 2.447 .
H(4) H(64) 2.916 .
H(4) H(65) 3.013 .
H(4) H(66) 3.253 .
H(4) H(69) 2.702 .
H(4) H(70) 3.320 .
H(5) O(9) 2.961 .
H(5) O(15) 3.327 .
H(5) O(19) 3.465 .
H(5) H(15) 3.317 3_645
H(5) H(16) 3.219 3_645
H(5) H(18) 3.461 3_645
H(5) H(54) 3.534 3_745
H(5) H(62) 3.080 .
H(6) P(4) 3.509 3_645
H(6) O(10) 3.089 3_645
H(6) O(14) 3.150 3_645
H(6) O(16) 3.597 3_645
H(6) C(5) 3.403 3_645
H(6) H(15) 3.423 3_645
H(6) H(16) 2.646 3_645
H(6) H(51) 3.501 3_745
H(6) H(57) 3.560 3_645
H(6) H(58) 3.136 3_645
H(7) O(3) 3.077 1_455
H(7) O(23) 2.666 .
H(7) C(18) 3.308 3_645
H(7) H(56) 3.421 3_645
H(7) H(57) 2.753 3_645
H(7) H(58) 3.092 3_645
H(7) H(69) 3.478 .
H(7) H(70) 2.880 .
H(8) O(15) 3.562 .
H(8) C(5) 3.223 3_645
H(8) C(18) 3.366 3_645
H(8) H(15) 2.784 3_645
H(8) H(16) 2.801 3_645
H(8) H(33) 3.562 1_455
H(8) H(56) 3.436 3_645
H(8) H(57) 3.237 3_645
H(8) H(58) 2.801 3_645
H(9) P(1) 3.003 1_455
H(9) O(3) 3.082 1_455
H(9) O(4) 1.901 1_455
H(9) O(15) 3.377 .
H(10) P(5) 2.990 .
H(10) O(4) 3.282 1_455
H(10) O(15) 1.986 .
H(10) O(16) 3.302 .
H(10) H(62) 3.244 .
H(11) P(1) 3.519 .
H(11) P(2) 3.256 .
H(11) P(3) 3.242 .
H(11) O(1) 2.657 .
H(11) O(2) 3.409 .
H(11) O(5) 3.368 .
H(11) O(7) 2.988 .
H(11) O(9) 2.202 .
H(11) O(15) 3.424 .
H(11) H(61) 3.572 .
H(12) P(5) 3.315 .
H(12) O(9) 3.163 .
H(12) O(15) 1.969 .
H(12) O(19) 3.476 .
H(12) H(61) 3.387 .
H(12) H(62) 2.767 .
H(13) P(6) 3.350 3_655
H(13) O(1) 3.439 .
H(13) O(7) 2.958 .
H(13) O(11) 3.442 3_655
H(13) O(17) 2.926 3_655
H(13) O(18) 3.428 3_655
H(13) H(33) 3.470 3_755
H(14) O(1) 2.746 .
H(14) O(5) 3.328 .
H(14) O(7) 3.479 .
H(14) H(33) 3.059 3_755
H(14) H(55) 3.000 .
H(14) H(58) 3.004 .
H(15) P(6) 3.497 3_655
H(15) O(11) 2.592 3_655
H(15) O(15) 3.501 3_655
H(15) O(17) 3.396 3_655
H(15) C(3) 3.531 3_655
H(15) H(5) 3.317 3_655
H(15) H(6) 3.423 3_655
H(15) H(8) 2.784 3_655
H(15) H(62) 3.282 3_655
H(16) P(5) 3.397 .
H(16) O(10) 3.389 .
H(16) O(15) 3.046 .
H(16) O(16) 3.528 .
H(16) C(2) 3.223 3_655
H(16) C(3) 3.450 3_655
H(16) H(5) 3.219 3_655
H(16) H(6) 2.646 3_655
H(16) H(8) 2.801 3_655
H(16) H(58) 2.837 .
H(17) P(5) 3.110 .
H(17) O(4) 2.848 1_455
H(17) O(15) 2.783 .
H(17) O(16) 2.694 .
H(17) C(16) 3.517 1_455
H(17) H(53) 3.118 1_455
H(17) H(54) 3.079 1_455
H(18) O(4) 3.265 1_455
H(18) O(19) 2.661 3_655
H(18) C(16) 3.276 1_455
H(18) H(5) 3.461 3_655
H(18) H(53) 3.213 1_455
H(18) H(54) 2.518 1_455
H(18) H(61) 3.434 3_655
H(18) H(62) 2.848 3_655
H(19) P(1) 3.404 1_455
H(19) O(4) 2.124 1_455
H(19) O(6) 3.070 1_455
H(19) O(17) 3.367 3_655
H(19) H(36) 3.379 3_655
H(20) P(6) 3.162 3_655
H(20) O(11) 3.374 3_655
H(20) O(17) 1.946 3_655
H(21) P(2) 3.256 .
H(21) O(7) 2.019 .
H(21) O(17) 3.417 3_655
H(21) O(22) 3.276 2_556
H(21) H(27) 3.466 2_556
H(21) H(67) 2.642 2_556
H(21) H(68) 3.413 2_556
H(22) P(6) 3.053 3_655
H(22) O(7) 3.167 .
H(22) O(17) 1.933 3_655
H(22) O(18) 3.376 3_655
H(22) O(22) 3.391 2_556
H(22) H(67) 3.087 2_556
H(22) H(68) 3.196 2_556
H(23) O(2) 3.348 2_456
H(23) O(6) 3.577 2_456
H(23) O(20) 2.761 .
H(23) C(9) 3.233 2_556
H(23) H(27) 2.303 2_556
H(23) H(28) 3.534 2_556
H(23) H(64) 3.584 .
H(23) H(63) 2.741 .
H(24) O(2) 3.475 2_456
H(24) O(7) 3.525 .
H(24) O(17) 3.368 3_655
H(24) O(22) 2.831 2_556
H(24) O(23) 3.074 2_556
H(24) H(27) 2.845 2_556
H(24) H(48) 2.989 4_665
H(24) H(67) 2.760 2_556
H(24) H(68) 3.146 2_556
H(24) H(69) 2.658 2_556
H(24) H(70) 2.904 2_556
H(25) P(3) 3.495 2_456
H(25) O(2) 2.615 2_456
H(25) O(8) 3.428 2_456
H(25) O(20) 3.013 2_456
H(25) H(64) 3.509 2_456
H(25) H(63) 3.018 2_456
H(26) O(6) 3.105 1_455
H(26) O(17) 2.933 3_655
H(26) O(20) 3.041 2_456
H(26) H(46) 3.417 4_665
H(26) H(64) 3.365 2_456
H(26) H(63) 2.675 2_456
H(27) O(2) 3.557 1_455
H(27) O(6) 2.835 1_455
H(27) O(20) 2.992 2_456
H(27) O(23) 3.109 .
H(27) C(7) 2.977 2_456
H(27) H(21) 3.466 2_456
H(27) H(23) 2.303 2_456
H(27) H(24) 2.845 2_456
H(27) H(67) 3.517 .
H(27) H(63) 2.555 2_456
H(27) H(69) 3.114 .
H(27) H(70) 3.333 .
H(28) O(7) 3.306 2_456
H(28) O(22) 3.366 .
H(28) O(20) 2.847 .
H(28) O(23) 2.934 .
H(28) H(23) 3.534 2_456
H(28) H(67) 3.019 .
H(28) H(64) 3.274 .
H(28) H(63) 3.051 .
H(28) H(69) 2.822 .
H(28) H(70) 3.575 .
H(29) P(1) 3.555 1_455
H(29) P(2) 3.122 1_455
H(29) O(2) 3.311 1_455
H(29) O(3) 3.448 1_455
H(29) O(4) 2.901 1_455
H(29) O(6) 2.079 1_455
H(29) O(23) 3.476 .
H(29) H(63) 3.145 2_456
H(29) H(70) 3.539 .
H(30) O(2) 3.560 1_455
H(30) O(3) 3.337 1_455
H(30) O(4) 3.530 1_455
H(30) O(6) 3.340 1_455
H(30) O(23) 2.125 .
H(30) H(69) 2.710 .
H(30) H(70) 2.457 .
H(31) P(5) 3.321 1_655
H(31) P(6) 3.110 1_655
H(31) O(11) 2.957 1_655
H(31) O(16) 2.576 1_655
H(31) O(18) 2.186 1_655
H(31) H(68) 3.410 4_654
H(32) P(5) 3.346 1_655
H(32) O(4) 3.425 .
H(32) O(5) 3.222 .
H(32) O(11) 3.595 1_655
H(32) O(16) 2.228 1_655
H(33) C(17) 3.483 3_745
H(33) H(8) 3.562 1_655
H(33) H(13) 3.470 3_745
H(33) H(14) 3.059 3_745
H(33) H(55) 2.834 3_745
H(33) H(56) 3.266 3_745
H(33) H(61) 3.583 .
H(34) O(5) 2.641 .
H(34) O(19) 2.652 .
H(34) H(55) 3.318 3_745
H(34) H(56) 3.281 3_745
H(34) H(61) 2.305 .
H(34) H(62) 3.456 .
H(35) P(2) 3.435 3_745
H(35) O(6) 3.347 3_745
H(35) O(7) 3.098 3_745
H(35) O(18) 3.066 1_655
H(35) O(22) 3.156 4_654
H(35) O(21) 3.343 4_654
H(35) H(67) 2.927 4_654
H(35) H(68) 2.811 4_654
H(35) H(66) 3.157 4_654
H(36) P(2) 3.200 3_745
H(36) O(1) 2.985 3_745
H(36) O(6) 2.904 3_745
H(36) O(7) 3.509 3_745
H(36) O(19) 3.517 .
H(36) H(19) 3.379 3_645
H(36) H(55) 3.316 3_745
H(37) O(10) 3.471 .
H(37) O(12) 3.428 .
H(37) O(13) 3.313 .
H(37) O(19) 2.862 .
H(37) H(61) 3.216 .
H(37) H(62) 3.174 .
H(38) O(6) 3.345 3_745
H(38) O(12) 3.568 .
H(38) O(17) 3.360 .
H(38) O(21) 3.103 4_654
H(38) H(46) 3.122 2_455
H(38) H(64) 3.275 4_654
H(38) H(63) 3.390 4_654
H(38) H(66) 3.540 4_654
H(39) P(4) 3.200 .
H(39) O(12) 3.327 .
H(39) O(13) 2.058 .
H(39) O(21) 3.203 4_654
H(39) C(13) 3.374 2_455
H(39) H(43) 2.723 2_455
H(39) H(44) 3.310 2_455
H(39) H(46) 3.290 2_455
H(40) O(13) 3.591 .
H(40) O(21) 2.069 4_654
H(40) H(43) 3.108 2_455
H(40) H(68) 3.443 4_654
H(40) H(64) 3.594 4_654
H(40) H(65) 2.748 4_654
H(40) H(66) 2.436 4_654
H(41) P(4) 3.289 1_655
H(41) O(12) 3.507 1_655
H(41) O(14) 2.198 1_655
H(41) O(16) 2.907 1_655
H(41) O(18) 3.062 1_655
H(41) H(3) 3.545 3_755
H(41) H(65) 3.230 3_755
H(42) P(6) 3.122 1_655
H(42) O(12) 3.408 1_655
H(42) O(14) 3.217 1_655
H(42) O(16) 3.475 1_655
H(42) O(18) 1.943 1_655
H(42) O(22) 3.532 4_654
H(42) H(47) 3.552 2_555
H(42) H(68) 2.762 4_654
H(42) H(66) 3.348 4_654
H(43) O(13) 3.270 2_555
H(43) O(14) 2.846 1_655
H(43) O(21) 2.928 3_755
H(43) N(8) 3.345 2_555
H(43) C(15) 3.590 2_555
H(43) H(39) 2.723 2_555
H(43) H(40) 3.108 2_555
H(43) H(47) 2.696 2_555
H(43) H(65) 2.653 3_755
H(44) P(4) 3.249 2_555
H(44) O(12) 3.148 2_555
H(44) O(13) 2.823 2_555
H(44) O(14) 3.546 2_555
H(44) O(21) 2.920 4_654
H(44) H(39) 3.310 2_555
H(44) H(47) 3.434 2_555
H(44) H(68) 3.558 4_654
H(44) H(65) 2.896 4_654
H(44) H(66) 2.891 4_654
H(45) O(8) 2.977 3_755
H(45) H(3) 3.424 3_755
H(45) H(64) 3.323 3_755
H(45) H(65) 3.450 3_755
H(46) P(6) 3.357 2_555
H(46) O(12) 2.605 2_555
H(46) O(17) 3.104 2_555
H(46) H(26) 3.417 4_664
H(46) H(38) 3.122 2_555
H(46) H(39) 3.290 2_555
H(46) H(64) 3.579 3_755
H(47) O(12) 2.903 2_555
H(47) O(13) 3.388 .
H(47) O(18) 3.427 2_555
H(47) C(13) 3.425 2_455
H(47) H(42) 3.552 2_455
H(47) H(43) 2.696 2_455
H(47) H(44) 3.434 2_455
H(47) H(68) 3.451 3_655
H(47) H(65) 3.460 4_654
H(48) P(6) 3.510 2_555
H(48) O(8) 3.243 3_755
H(48) O(12) 3.375 2_555
H(48) O(17) 3.507 2_555
H(48) O(18) 3.325 2_555
H(48) O(22) 2.889 3_655
H(48) O(23) 3.045 3_655
H(48) H(24) 2.989 4_664
H(48) H(67) 3.579 3_655
H(48) H(68) 2.765 3_655
H(48) H(69) 2.629 3_655
H(48) H(70) 2.839 3_655
H(49) P(4) 3.352 .
H(49) O(8) 3.308 3_755
H(49) O(13) 1.936 .
H(49) O(23) 3.029 3_655
H(49) H(69) 3.047 3_655
H(49) H(70) 2.968 3_655
H(50) P(3) 3.324 3_755
H(50) O(8) 1.866 3_755
H(50) O(13) 3.428 .
H(50) O(23) 2.820 3_655
H(50) H(69) 3.062 3_655
H(50) H(70) 2.261 3_655
H(51) P(5) 3.505 1_655
H(51) O(14) 3.253 1_655
H(51) O(16) 2.135 1_655
H(51) H(3) 3.343 3_755
H(51) H(6) 3.501 3_755
H(52) P(3) 2.968 3_755
H(52) O(8) 2.176 3_755
H(52) O(9) 3.066 3_755
H(52) H(3) 3.430 3_755
H(53) P(1) 3.023 .
H(53) O(4) 2.530 .
H(53) O(5) 2.771 .
H(53) O(16) 2.970 1_655
H(53) C(6) 3.589 1_655
H(53) H(17) 3.118 1_655
H(53) H(18) 3.213 1_655
H(54) O(4) 3.438 .
H(54) O(9) 3.534 3_755
H(54) O(16) 3.389 1_655
H(54) O(19) 2.741 3_755
H(54) C(6) 3.218 1_655
H(54) H(5) 3.534 3_755
H(54) H(17) 3.079 1_655
H(54) H(18) 2.518 1_655
H(54) H(61) 2.856 3_755
H(54) H(62) 3.427 3_755
H(55) P(1) 3.275 .
H(55) O(1) 3.316 .
H(55) O(4) 3.416 .
H(55) O(5) 2.905 .
H(55) C(10) 3.433 3_755
H(55) H(14) 3.000 .
H(55) H(33) 2.834 3_755
H(55) H(34) 3.318 3_755
H(55) H(36) 3.316 3_755
H(56) P(3) 3.149 3_755
H(56) O(3) 2.611 3_755
H(56) O(8) 3.033 3_755
H(56) O(9) 3.527 3_755
H(56) O(19) 3.418 3_755
H(56) H(7) 3.421 3_655
H(56) H(8) 3.436 3_655
H(56) H(33) 3.266 3_755
H(56) H(34) 3.281 3_755
H(56) H(61) 2.945 3_755
H(57) O(3) 3.588 3_755
H(57) O(8) 2.872 3_755
H(57) O(13) 3.224 .
H(57) O(23) 3.180 3_655
H(57) C(3) 3.378 3_655
H(57) H(6) 3.560 3_655
H(57) H(7) 2.753 3_655
H(57) H(8) 3.237 3_655
H(57) H(70) 2.931 3_655
H(58) O(5) 3.336 .
H(58) O(10) 3.121 .
H(58) C(3) 3.298 3_655
H(58) C(5) 3.582 .
H(58) H(6) 3.136 3_655
H(58) H(7) 3.092 3_655
H(58) H(8) 2.801 3_655
H(58) H(14) 3.004 .
H(58) H(16) 2.837 .
H(59) P(4) 3.003 .
H(59) O(5) 3.336 .
H(59) O(10) 2.477 .
H(59) O(13) 2.381 .
H(59) O(19) 3.572 .
H(59) H(61) 3.557 .
H(59) H(62) 3.488 .
H(60) P(1) 3.291 .
H(60) O(5) 1.969 .
H(60) O(19) 3.263 .
H(60) H(61) 2.861 .
H(60) H(62) 3.457 .
H(61) P(1) 3.152 .
H(61) O(3) 3.166 .
H(61) O(5) 2.111 .
H(61) O(9) 2.990 .
H(61) O(15) 3.282 .
H(61) C(10) 3.228 .
H(61) C(17) 3.553 3_745
H(61) H(11) 3.572 .
H(61) H(12) 3.387 .
H(61) H(18) 3.434 3_645
H(61) H(33) 3.583 .
H(61) H(34) 2.305 .
H(61) H(37) 3.216 .
H(61) H(54) 2.856 3_745
H(61) H(56) 2.945 3_745
H(61) H(59) 3.557 .
H(61) H(60) 2.861 .
H(62) P(5) 2.828 .
H(62) O(5) 3.253 .
H(62) O(10) 3.242 .
H(62) O(11) 2.933 .
H(62) O(15) 1.890 .
H(62) N(3) 3.589 .
H(62) H(5) 3.080 .
H(62) H(10) 3.244 .
H(62) H(12) 2.767 .
H(62) H(15) 3.282 3_645
H(62) H(18) 2.848 3_645
H(62) H(34) 3.456 .
H(62) H(37) 3.174 .
H(62) H(54) 3.427 3_745
H(62) H(59) 3.488 .
H(62) H(60) 3.457 .
H(67) P(2) 3.108 2_456
H(67) O(6) 3.577 2_456
H(67) O(7) 1.877 2_456
H(67) O(18) 3.070 4_555
H(67) O(20) 3.444 .
H(67) O(21) 3.185 .
H(67) O(23) 3.292 .
H(67) N(5) 3.170 2_456
H(67) C(7) 3.335 2_456
H(67) H(21) 2.642 2_456
H(67) H(22) 3.087 2_456
H(67) H(24) 2.760 2_456
H(67) H(27) 3.517 .
H(67) H(28) 3.019 .
H(67) H(35) 2.927 4_655
H(67) H(48) 3.579 3_645
H(67) H(64) 3.222 .
H(67) H(63) 3.330 .
H(67) H(66) 2.398 .
H(67) H(69) 2.451 .
H(68) P(6) 2.982 4_555
H(68) O(7) 3.028 2_456
H(68) O(17) 3.329 4_555
H(68) O(18) 1.856 4_555
H(68) O(21) 3.041 .
H(68) O(23) 3.588 .
H(68) C(15) 3.524 3_645
H(68) H(21) 3.413 2_456
H(68) H(22) 3.196 2_456
H(68) H(24) 3.146 2_456
H(68) H(31) 3.410 4_655
H(68) H(35) 2.811 4_655
H(68) H(40) 3.443 4_655
H(68) H(42) 2.762 4_655
H(68) H(44) 3.558 4_655
H(68) H(47) 3.451 3_645
H(68) H(48) 2.765 3_645
H(68) H(66) 2.204 .
H(68) H(69) 2.704 .
H(64) O(6) 3.107 2_456
H(64) O(22) 3.288 .
H(64) O(21) 2.051 .
H(64) N(1) 3.295 .
H(64) C(1) 3.149 .
H(64) H(2) 2.615 .
H(64) H(3) 2.824 .
H(64) H(4) 2.916 .
H(64) H(23) 3.584 .
H(64) H(25) 3.509 2_556
H(64) H(26) 3.365 2_556
H(64) H(28) 3.274 .
H(64) H(38) 3.275 4_655
H(64) H(40) 3.594 4_655
H(64) H(45) 3.323 3_745
H(64) H(46) 3.579 3_745
H(64) H(67) 3.222 .
H(64) H(65) 2.465 .
H(64) H(66) 2.270 .
H(63) P(2) 2.873 2_456
H(63) O(2) 3.588 2_456
H(63) O(6) 1.883 2_456
H(63) O(7) 3.255 2_456
H(63) O(21) 3.264 .
H(63) C(8) 3.089 2_556
H(63) C(9) 3.150 2_556
H(63) H(2) 2.816 .
H(63) H(23) 2.741 .
H(63) H(25) 3.018 2_556
H(63) H(26) 2.675 2_556
H(63) H(27) 2.555 2_556
H(63) H(28) 3.051 .
H(63) H(29) 3.145 2_556
H(63) H(38) 3.390 4_655
H(63) H(67) 3.330 .
H(63) H(66) 3.319 .
H(65) P(4) 2.746 3_645
H(65) O(13) 3.057 3_645
H(65) O(14) 1.788 3_645
H(65) O(22) 3.361 .
H(65) O(20) 3.270 .
H(65) N(8) 3.592 4_655
H(65) C(1) 3.387 .
H(65) C(13) 3.430 3_745
H(65) H(3) 2.874 .
H(65) H(4) 3.013 .
H(65) H(40) 2.748 4_655
H(65) H(41) 3.230 3_745
H(65) H(43) 2.653 3_745
H(65) H(44) 2.896 4_655
H(65) H(45) 3.450 3_745
H(65) H(47) 3.460 4_655
H(65) H(64) 2.465 .
H(66) O(13) 3.557 3_645
H(66) O(14) 3.213 3_645
H(66) O(22) 1.895 .
H(66) O(20) 3.001 .
H(66) O(23) 3.436 .
H(66) N(8) 3.355 4_655
H(66) H(4) 3.253 .
H(66) H(35) 3.157 4_655
H(66) H(38) 3.540 4_655
H(66) H(40) 2.436 4_655
H(66) H(42) 3.348 4_655
H(66) H(44) 2.891 4_655
H(66) H(67) 2.398 .
H(66) H(68) 2.204 .
H(66) H(64) 2.270 .
H(66) H(63) 3.319 .
H(66) H(69) 2.764 .
H(69) O(8) 3.305 1_455
H(69) O(22) 1.977 .
H(69) O(21) 3.548 .
H(69) N(6) 3.425 .
H(69) N(10) 3.345 3_645
H(69) C(7) 3.553 2_456
H(69) C(9) 3.256 .
H(69) C(15) 3.365 3_645
H(69) H(4) 2.702 .
H(69) H(7) 3.478 .
H(69) H(24) 2.658 2_456
H(69) H(27) 3.114 .
H(69) H(28) 2.822 .
H(69) H(30) 2.710 .
H(69) H(48) 2.629 3_645
H(69) H(49) 3.047 3_645
H(69) H(50) 3.062 3_645
H(69) H(67) 2.451 .
H(69) H(68) 2.704 .
H(69) H(66) 2.764 .
H(70) P(3) 2.728 1_455
H(70) O(2) 2.927 1_455
H(70) O(3) 3.058 1_455
H(70) O(8) 1.833 1_455
H(70) O(22) 3.448 .
H(70) N(6) 3.287 .
H(70) N(10) 2.951 3_645
H(70) C(15) 3.359 3_645
H(70) H(4) 3.320 .
H(70) H(7) 2.880 .
H(70) H(24) 2.904 2_456
H(70) H(27) 3.333 .
H(70) H(28) 3.575 .
H(70) H(29) 3.539 .
H(70) H(30) 2.457 .
H(70) H(48) 2.839 3_645
H(70) H(49) 2.968 3_645
H(70) H(50) 2.261 3_645
H(70) H(57) 2.931 3_645

loop_
_geom_hbond_atom_site_label_D
_geom_hbond_atom_site_label_H
_geom_hbond_atom_site_label_A
_geom_hbond_site_symmetry_A
_geom_hbond_distance_DA
_geom_hbond_distance_DH
_geom_hbond_distance_HA
_geom_hbond_angle_DHA
_geom_hbond_publ_flag
O(19) H(61) O(5) . 2.925(2) 0.910 2.111 149 no
O(19) H(62) O(15) . 2.884(2) 1.004 1.890 170 no
O(20) H(63) O(6) 2_456 2.796(2) 0.921 1.883 171 no
O(20) H(64) O(21) . 2.8928(19) 0.857 2.051 167 no
O(21) H(65) O(14) 3_645 2.7628(19) 0.980 1.788 173 no
O(21) H(66) O(22) . 2.785(2) 0.918 1.895 163 no
O(22) H(67) O(7) 2_456 2.745(2) 0.873 1.877 173 no
O(22) H(68) O(18) 4_555 2.771(2) 0.919 1.856 173 no
O(23) H(69) O(22) . 2.865(2) 0.892 1.977 174 no
O(23) H(70) O(8) 1_455 2.794(2) 0.982 1.833 165 no
N(1) H(1) O(9) . 2.775(2) 0.950 1.843 166 no
N(1) H(2) O(20) . 2.925(2) 0.950 2.101 144 no
N(2) H(9) O(4) 1_455 2.838(2) 0.950 1.901 168 no
N(2) H(10) O(15) . 2.936(2) 0.950 1.986 177 no
N(3) H(11) O(9) . 3.014(2) 0.950 2.202 143 no
N(3) H(12) O(15) . 2.9115(19) 0.950 1.969 172 no
N(4) H(19) O(4) 1_455 2.878(2) 0.950 2.124 135 no
N(4) H(20) O(17) 3_655 2.891(2) 0.950 1.946 173 no
N(5) H(21) O(7) . 2.923(2) 0.950 2.019 158 no
N(5) H(22) O(17) 3_655 2.866(2) 0.950 1.933 167 no
N(6) H(29) O(6) 1_455 2.933(2) 0.950 2.079 149 no
N(6) H(30) O(23) . 2.972(2) 0.950 2.125 148 no
N(7) H(31) O(18) 1_655 3.122(2) 0.950 2.186 168 no
N(7) H(32) O(16) 1_655 2.778(2) 0.950 2.228 116 no
N(8) H(39) O(13) . 2.926(2) 0.950 2.058 151 no
N(8) H(40) O(21) 4_654 2.937(2) 0.950 2.069 151 no
N(9) H(41) O(14) 1_655 3.007(2) 0.950 2.198 142 no
N(9) H(42) O(18) 1_655 2.843(2) 0.950 1.943 157 no
N(10) H(49) O(13) . 2.848(2) 0.950 1.936 160 no
N(10) H(50) O(8) 3_755 2.8057(19) 0.950 1.866 170 no
N(11) H(51) O(16) 1_655 2.912(2) 0.950 2.135 138 no
N(11) H(52) O(8) 3_755 3.086(2) 0.950 2.176 160 no
N(12) H(59) O(10) . 3.319(2) 0.950 2.477 148 no
N(12) H(59) O(13) . 3.117(2) 0.950 2.381 134 no
N(12) H(60) O(5) . 2.8822(18) 0.950 1.969 161 no

loop_
_cod_changelog_entry_id
_cod_changelog_entry_author
_cod_changelog_entry_date
_cod_changelog_entry_text
1 'Vaitkus, Antanas' 2022-05-09T05:05:00+03:00
;
 Replaced the '&#x0080;' sequence with a backslash symbol ('\')
 in multiple data values.
;
